data_1556959
loop_
_publ_author_name
'Mondal, Arunendu'
'Chaudhuri, Siddhartha'
'Ghosh, Ashutosh'
'Laskar, Inamur Rahaman'
'Chaudhuri, Nirmalendu Ray'

_publ_section_title
;
 Synthesis and Single-Crystal Structure of an Unusual Heptacoordinate
 Cadmium(II) Complex, [Cd(medien)(NO3)2] (medien =
 bis(2-aminoethyl)methylamine)
;
_journal_name_full 'Acta Chemica Scandinavica'
_journal_page_first 1064
_journal_page_last 1067
_journal_paper_doi 10.3891/acta.chem.scand.52-1064
_journal_volume 52
_journal_year 1998
_chemical_formula_sum 'C5 H15 Cd N5 O6'
_chemical_formula_weight 353.6
_space_group_IT_number 2
_space_group_name_Hall '-P 1'
_space_group_name_H-M_alt 'P -1'
_symmetry_cell_setting triclinic
_symmetry_Int_Tables_number 2
_symmetry_space_group_name_Hall '-P 1'
_symmetry_space_group_name_H-M 'P -1'
_cell_angle_alpha 90.449(8)
_cell_angle_beta 89.862(8)
_cell_angle_gamma 114.770(13)
_cell_formula_units_Z 2
_cell_length_a 8.026(1)
_cell_length_b 8.113(1)
_cell_length_c 10.321(1)
_cell_volume 610.20(14)
_diffrn_ambient_temperature 293
_diffrn_radiation_probe x-ray
_diffrn_radiation_type MoK\a
_diffrn_radiation_wavelength 0.71073
_exptl_absorpt_coefficient_mu 1.82
_exptl_crystal_density_diffrn 1.925
_exptl_crystal_F_000 352
_refine_ls_goodness_of_fit_ref 1.169
_refine_ls_number_reflns 2032
_refine_ls_R_factor_gt 0.0438
_refine_ls_wR_factor_gt 0.1150
_cod_data_source_file Acta-Chem-Scand-1998-52-1064.cif
_cod_data_source_block 1
_cod_original_cell_volume 610.2(2)
_cod_original_formula_sum 'C5 H15 N5 O6 Cd'
_cod_database_code 1556959

loop_
_space_group_symop_id
_space_group_symop_operation_xyz
1 x,y,z
2 -x,-y,-z

loop_
_atom_site_label
_atom_site_type_symbol
_atom_site_thermal_displace_type
_atom_site_fract_x
_atom_site_fract_y
_atom_site_fract_z
_atom_site_occupancy
_atom_site_U_iso_or_equiv
_atom_site_calc_flag
_atom_site_refinement_flags
_atom_site_disorder_assembly
_atom_site_disorder_group
Cd Cd Uiso 0.17100(10) 0.31800(10) 0.10430(10) 1.000 0.0430(10) . . . .
O11 O Uiso 0.2263(6) 0.2709(6) -0.1133(3) 1.000 0.0530(10) . . . .
O12 O Uiso 0.1395(10) 0.3514(10) -0.2909(4) 1.000 0.093(2) . . . .
O13 O Uiso 0.0649(6) 0.4249(6) -0.1060(4) 1.000 0.0580(10) . . . .
O14 O Uiso 0.4591(9) 0.0043(8) 0.1488(10) 1.000 0.126(3) . . . .
O15 O Uiso 0.2120(6) 0.0354(6) 0.1170(4) 1.000 0.0620(10) . . . .
O16 O Uiso 0.4670(6) 0.2700(5) 0.1190(4) 1.000 0.0630(10) . . . .
N1 N Uiso 0.3457(7) 0.6075(6) 0.1548(4) 1.000 0.0530(10) . . . .
N4 N Uiso 0.1728(6) 0.3201(6) 0.3435(4) 1.000 0.0560(10) . . . .
N8 N Uiso -0.1241(6) 0.1573(7) 0.1553(4) 1.000 0.0540(10) . . . .
N9 N Uiso 0.1420(7) 0.3489(7) -0.1735(4) 1.000 0.0510(10) . . . .
N10 N Uiso 0.3811(7) 0.1031(6) 0.1275(5) 1.000 0.0540(10) . . . .
C2 C Uiso 0.3957(16) 0.6250(13) 0.2935(9) 0.669 0.063(3) . . . .
C2' C Uiso 0.314(3) 0.6435(19) 0.2909(14) 0.331 0.063(6) . . . .
C3 C Uiso 0.2330(16) 0.5147(12) 0.3755(8) 0.669 0.056(3) . . . .
C3' C Uiso 0.319(3) 0.5021(18) 0.3793(14) 0.331 0.055(6) . . . .
C5 C Uiso 0.2632(14) 0.2231(13) 0.4063(6) 1.000 0.088(2) . . . .
C6 C Uiso -0.0249(12) 0.2690(16) 0.3761(8) 0.669 0.057(3) . . . .
C6' C Uiso -0.0136(18) 0.177(3) 0.3783(13) 0.331 0.058(5) . . . .
C7 C Uiso -0.1418(15) 0.1102(16) 0.2931(9) 0.669 0.064(3) . . . .
C7' C Uiso -0.1542(18) 0.194(3) 0.2917(14) 0.331 0.061(6) . . . .

loop_
_geom_angle_atom_site_label_1
_geom_angle_atom_site_label_2
_geom_angle_atom_site_label_3
_geom_angle
_geom_angle_site_symmetry_1
_geom_angle_site_symmetry_2
_geom_angle_site_symmetry_3
_geom_angle_publ_flag
O11 Cd O13 50.84(16) . . . yes
O11 Cd O15 78.33(15) . . . yes
O11 Cd O16 77.59(16) . . . yes
O11 Cd N1 108.04(16) . . . yes
O11 Cd N4 162.77(17) . . . yes
O11 Cd N8 110.98(17) . . . yes
O13 Cd O15 123.39(14) . . . yes
O13 Cd O16 123.54(15) . . . yes
O13 Cd N1 89.33(16) . . . yes
O13 Cd N4 146.35(16) . . . yes
O13 Cd N8 88.78(16) . . . yes
O15 Cd O16 50.19(14) . . . yes
O15 Cd N1 134.31(19) . . . yes
O15 Cd N4 86.72(15) . . . yes
O15 Cd N8 87.98(18) . . . yes
O16 Cd N1 86.11(18) . . . yes
O16 Cd N4 86.30(16) . . . yes
O16 Cd N8 135.86(16) . . . yes
N1 Cd N4 76.50(15) . . . yes
N1 Cd N8 127.2(2) . . . yes
N4 Cd N8 76.61(16) . . . yes
Cd O11 N9 102.4(3) . . . yes
Cd O13 N9 90.0(3) . . . yes
Cd O15 N10 98.2(3) . . . yes
Cd O16 N10 92.5(4) . . . yes
Cd N1 C2 110.3(4) . . . yes
Cd N1 C2' 109.8(6) . . . yes
Cd N4 C3 102.8(4) . . . yes
Cd N4 C5 117.2(4) . . . yes
Cd N4 C6 102.7(4) . . . yes
Cd N4 C3' 104.4(6) . . . yes
Cd N4 C6' 103.7(6) . . . yes
C3 N4 C5 118.2(7) . . . yes
C3 N4 C6 94.7(7) . . . yes
C5 N4 C6 117.8(6) . . . yes
C3' N4 C5 93.6(9) . . . yes
C5 N4 C6' 91.9(9) . . . yes
C3' N4 C6' 145.0(10) . . . yes
Cd N8 C7 110.2(6) . . . yes
Cd N8 C7' 109.3(8) . . . yes
O11 N9 O12 121.3(6) . . . yes
O11 N9 O13 116.8(4) . . . yes
O12 N9 O13 122.0(6) . . . yes
O14 N10 O15 119.4(5) . . . yes
O14 N10 O16 121.7(6) . . . yes
O15 N10 O16 118.9(5) . . . yes
N1 C2 C3 111.0(9) . . . yes
N1 C2' C3' 112.0(13) . . . yes
N4 C3 C2 109.1(8) . . . yes
N4 C3' C2' 110.4(14) . . . yes
N4 C6 C7 108.6(8) . . . yes
N4 C6' C7' 109.2(14) . . . yes
N8 C7 C6 111.6(9) . . . yes
N8 C7' C6' 111.1(13) . . . yes

loop_
_geom_bond_atom_site_label_1
_geom_bond_atom_site_label_2
_geom_bond_distance
_geom_bond_site_symmetry_1
_geom_bond_site_symmetry_2
_geom_bond_publ_flag
Cd O11 2.348(3) . . yes
Cd O13 2.616(5) . . yes
Cd O15 2.453(5) . . yes
Cd O16 2.568(5) . . yes
Cd N1 2.231(5) . . yes
Cd N4 2.469(4) . . yes
Cd N8 2.237(5) . . yes
O11 N9 1.269(7) . . yes
O12 N9 1.212(6) . . yes
O13 N9 1.249(7) . . yes
O14 N10 1.228(9) . . yes
O15 N10 1.237(8) . . yes
O16 N10 1.239(6) . . yes
N1 C2 1.477(10) . . yes
N1 C2' 1.476(16) . . yes
N4 C3 1.479(10) . . yes
N4 C5 1.433(12) . . yes
N4 C6 1.500(12) . . yes
N4 C3' 1.495(16) . . yes
N4 C6' 1.51(2) . . yes
N8 C7 1.467(10) . . yes
N8 C7' 1.477(16) . . yes
C2 C3 1.500(15) . . no
C2' C3' 1.49(2) . . no
C6 C7 1.499(15) . . no
C6' C7' 1.49(2) . . no

loop_
_geom_torsion_atom_site_label_1
_geom_torsion_atom_site_label_2
_geom_torsion_atom_site_label_3
_geom_torsion_atom_site_label_4
_geom_torsion
_geom_torsion_site_symmetry_1
_geom_torsion_site_symmetry_2
_geom_torsion_site_symmetry_3
_geom_torsion_site_symmetry_4
_geom_torsion_publ_flag
O13 Cd O11 N9 -0.9(3) . . . . no
O15 Cd O11 N9 152.4(4) . . . . no
O16 Cd O11 N9 -156.2(4) . . . . no
N1 Cd O11 N9 -74.5(4) . . . . no
N8 Cd O11 N9 69.2(4) . . . . no
O11 Cd O13 N9 0.8(3) . . . . no
O15 Cd O13 N9 -31.0(4) . . . . no
O16 Cd O13 N9 30.1(4) . . . . no
N1 Cd O13 N9 115.0(4) . . . . no
N4 Cd O13 N9 179.0(3) . . . . no
N8 Cd O13 N9 -117.8(4) . . . . no
O11 Cd O15 N10 86.3(3) . . . . no
O13 Cd O15 N10 111.0(3) . . . . no
O16 Cd O15 N10 2.8(3) . . . . no
N1 Cd O15 N10 -17.6(4) . . . . no
N4 Cd O15 N10 -85.1(3) . . . . no
N8 Cd O15 N10 -161.8(3) . . . . no
O11 Cd O16 N10 -87.8(3) . . . . no
O13 Cd O16 N10 -110.6(3) . . . . no
O15 Cd O16 N10 -2.8(3) . . . . no
N1 Cd O16 N10 162.8(3) . . . . no
N4 Cd O16 N10 86.1(3) . . . . no
N8 Cd O16 N10 19.6(4) . . . . no
O11 Cd N1 C2 -149.9(6) . . . . no
O13 Cd N1 C2 162.1(6) . . . . no
O15 Cd N1 C2 -58.7(7) . . . . no
O16 Cd N1 C2 -74.3(6) . . . . no
N4 Cd N1 C2 12.9(6) . . . . no
N8 Cd N1 C2 74.1(7) . . . . no
O13 Cd N4 C3 -49.3(7) . . . . no
O13 Cd N4 C5 179.2(5) . . . . no
O13 Cd N4 C6 48.5(6) . . . . no
O15 Cd N4 C3 155.4(6) . . . . no
O15 Cd N4 C5 23.9(5) . . . . no
O15 Cd N4 C6 -106.8(5) . . . . no
O16 Cd N4 C3 105.1(6) . . . . no
O16 Cd N4 C5 -26.4(5) . . . . no
O16 Cd N4 C6 -157.1(5) . . . . no
N1 Cd N4 C3 18.2(6) . . . . no
N1 Cd N4 C5 -113.2(6) . . . . no
N1 Cd N4 C6 116.1(5) . . . . no
N8 Cd N4 C3 -115.9(6) . . . . no
N8 Cd N4 C5 112.6(6) . . . . no
N8 Cd N4 C6 -18.1(5) . . . . no
O11 Cd N8 C7 151.0(6) . . . . no
O13 Cd N8 C7 -162.3(6) . . . . no
O15 Cd N8 C7 74.3(6) . . . . no
O16 Cd N8 C7 57.3(6) . . . . no
N1 Cd N8 C7 -74.0(6) . . . . no
N4 Cd N8 C7 -12.8(6) . . . . no
Cd O11 N9 O12 -179.6(6) . . . . no
Cd O11 N9 O13 1.5(6) . . . . no
Cd O13 N9 O11 -1.4(5) . . . . no
Cd O13 N9 O12 179.8(6) . . . . no
Cd O15 N10 O16 -5.1(5) . . . . no
Cd O15 N10 O14 173.4(7) . . . . no
Cd O16 N10 O15 4.8(5) . . . . no
Cd O16 N10 O14 -173.6(7) . . . . no
Cd N1 C2 C3 -44.0(10) . . . . no
C5 N4 C3 C2 84.3(9) . . . . no
C6 N4 C3 C2 -150.6(8) . . . . no
Cd N4 C6 C7 46.0(8) . . . . no
C3 N4 C6 C7 150.3(8) . . . . no
C5 N4 C6 C7 -84.3(8) . . . . no
Cd N4 C3 C2 -46.5(9) . . . . no
Cd N8 C7 C6 44.5(10) . . . . no
N1 C2 C3 N4 64.3(11) . . . . no
N4 C6 C7 N8 -64.2(11) . . . . no
